data_4127320
loop_
_publ_author_name
'Wijeratne, Gayan B.'
'Bhadra, Mayukh'
'Siegler, Maxime A.'
'Karlin, Kenneth D.'

_publ_section_title
;
 Copper(I) Complex Mediated Nitric Oxide Reductive Coupling: Ligand
 Hydrogen Bonding Derived Proton Transfer Promotes
 N<sub>2</sub>O<sub>(g)</sub> Release.
;
_journal_name_full 'Journal of the American Chemical Society'
_journal_paper_doi 10.1021/jacs.9b07286
_journal_year 2019
_chemical_formula_moiety 'C24 B F20, C23 H26 Cu N5 O'
_chemical_formula_sum 'C47 H26 B Cu F20 N5 O'
_chemical_formula_weight 1131.08
_space_group_crystal_system triclinic
_space_group_IT_number 2
_space_group_name_Hall '-P 1'
_space_group_name_H-M_alt 'P -1'
_symmetry_space_group_name_Hall '-P 1'
_symmetry_space_group_name_H-M 'P -1'
_atom_sites_solution_hydrogens geom
_atom_sites_solution_primary direct
_atom_sites_solution_secondary difmap
_audit_creation_method SHELXL-2014/7
_cell_angle_alpha 77.7948(18)
_cell_angle_beta 87.2621(17)
_cell_angle_gamma 86.9890(19)
_cell_formula_units_Z 2
_cell_length_a 11.7695(3)
_cell_length_b 11.9142(3)
_cell_length_c 15.9223(3)
_cell_measurement_reflns_used 14716
_cell_measurement_temperature 110(2)
_cell_measurement_theta_max 72.07
_cell_measurement_theta_min 2.85
_cell_volume 2177.67(9)
_computing_cell_refinement
;
CrysAlisPro, Agilent Technologies,
Version 1.171.36.32 (release 02-08-2013 CrysAlis171 .NET)
(compiled Aug  2 2013,16:46:58)
;
_computing_data_collection
;
CrysAlisPro, Agilent Technologies,
Version 1.171.36.32 (release 02-08-2013 CrysAlis171 .NET)
(compiled Aug  2 2013,16:46:58)
;
_computing_data_reduction
;
CrysAlisPro, Agilent Technologies,
Version 1.171.36.32 (release 02-08-2013 CrysAlis171 .NET)
(compiled Aug  2 2013,16:46:58)
;
_computing_molecular_graphics 'SHELXTL v6.10 (Sheldrick, 2008)'
_computing_publication_material 'SHELXTL v6.10 (Sheldrick, 2008)'
_computing_structure_refinement 'SHELXL-2014/7 (Sheldrick, 2015)'
_computing_structure_solution 'SHELXS-2014/7 (Sheldrick, 2015)'
_diffrn_ambient_temperature 110(2)
_diffrn_measured_fraction_theta_full 0.997
_diffrn_measured_fraction_theta_max 0.996
_diffrn_measurement_device_type 'SuperNova, Dual, Cu at zero, Atlas'
_diffrn_measurement_method '\w scans'
_diffrn_radiation_monochromator mirror
_diffrn_radiation_source 'SuperNova (Cu) X-ray Source'
_diffrn_radiation_type CuK\a
_diffrn_radiation_wavelength 1.54178
_diffrn_reflns_av_R_equivalents 0.0256
_diffrn_reflns_av_unetI/netI 0.0267
_diffrn_reflns_Laue_measured_fraction_full 0.997
_diffrn_reflns_Laue_measured_fraction_max 0.996
_diffrn_reflns_limit_h_max 14
_diffrn_reflns_limit_h_min -14
_diffrn_reflns_limit_k_max 14
_diffrn_reflns_limit_k_min -14
_diffrn_reflns_limit_l_max 18
_diffrn_reflns_limit_l_min -19
_diffrn_reflns_number 28302
_diffrn_reflns_point_group_measured_fraction_full 0.997
_diffrn_reflns_point_group_measured_fraction_max 0.996
_diffrn_reflns_theta_full 67.679
_diffrn_reflns_theta_max 71.899
_diffrn_reflns_theta_min 2.841
_exptl_absorpt_coefficient_mu 1.918
_exptl_absorpt_correction_T_max 0.923
_exptl_absorpt_correction_T_min 0.846
_exptl_absorpt_correction_type analytical
_exptl_absorpt_process_details
;
CrysAlisPro, Agilent Technologies,
Version 1.171.36.32 (release 02-08-2013 CrysAlis171 .NET)
(compiled Aug  2 2013,16:46:58)
Analytical numeric absorption correction using a multifaceted crystal
            model based on expressions derived by R.C. Clark & J.S. Reid.
(Clark, R. C. & Reid, J. S. (1995). Acta Cryst. A51, 887-897)
;
_exptl_crystal_colour green
_exptl_crystal_density_diffrn 1.725
_exptl_crystal_description 'small block'
_exptl_crystal_F_000 1130
_exptl_crystal_size_max 0.11
_exptl_crystal_size_mid 0.08
_exptl_crystal_size_min 0.05
_refine_diff_density_max 0.375
_refine_diff_density_min -0.551
_refine_diff_density_rms 0.058
_refine_ls_extinction_method none
_refine_ls_goodness_of_fit_ref 1.024
_refine_ls_hydrogen_treatment constr
_refine_ls_matrix_type full
_refine_ls_number_parameters 679
_refine_ls_number_reflns 8519
_refine_ls_number_restraints 0
_refine_ls_restrained_S_all 1.024
_refine_ls_R_factor_all 0.0404
_refine_ls_R_factor_gt 0.0340
_refine_ls_shift/su_max 0.002
_refine_ls_shift/su_mean 0.000
_refine_ls_structure_factor_coef Fsqd
_refine_ls_weighting_details 'w=1/[\s^2^(Fo^2^)+(0.0485P)^2^+1.3512P] where P=(Fo^2^+2Fc^2^)/3'
_refine_ls_weighting_scheme calc
_refine_ls_wR_factor_gt 0.0862
_refine_ls_wR_factor_ref 0.0910
_reflns_Friedel_coverage 0.000
_reflns_number_gt 7446
_reflns_number_total 8519
_reflns_threshold_expression 'I > 2\s(I)'
_cod_data_source_file ja9b07286_si_003.cif
_cod_data_source_block B
_cod_original_cell_volume 2177.68(9)
_cod_database_code 4127320
_shelx_shelxl_version_number 2014/7
_shelx_space_group_comment
;
The symmetry employed for this shelxl refinement is uniquely defined
by the following loop, which should always be used as a source of
symmetry information in preference to the above space-group names.
They are only intended as comments.
;

loop_
_space_group_symop_operation_xyz
'x, y, z'
'-x, -y, -z'

loop_
_atom_site_label
_atom_site_type_symbol
_atom_site_fract_x
_atom_site_fract_y
_atom_site_fract_z
_atom_site_U_iso_or_equiv
_atom_site_adp_type
_atom_site_occupancy
_atom_site_site_symmetry_order
_atom_site_calc_flag
_atom_site_refinement_flags_posn
_atom_site_refinement_flags_adp
Cu Cu 0.14874(2) 0.63692(2) 0.72979(2) 0.01471(7) Uani 1 1 d . .
C1 C 0.25100(17) 0.81917(16) 0.57835(11) 0.0181(4) Uani 1 1 d . .
H1 H 0.1803 0.8221 0.5515 0.022 Uiso 1 1 calc R U
C2 C 0.3293(2) 0.90047(19) 0.54441(14) 0.0297(5) Uani 1 1 d . .
H2 H 0.3136 0.9579 0.4946 0.036 Uiso 1 1 calc R U
C3 C 0.4318(2) 0.8960(2) 0.58493(16) 0.0397(6) Uani 1 1 d . .
H3 H 0.4860 0.9527 0.5645 0.048 Uiso 1 1 calc R U
C4 C 0.45486(18) 0.8085(2) 0.65531(14) 0.0287(5) Uani 1 1 d . .
H4 H 0.5257 0.8026 0.6825 0.034 Uiso 1 1 calc R U
C5 C 0.37200(16) 0.73030(15) 0.68486(12) 0.0170(4) Uani 1 1 d . .
C6 C 0.38839(16) 0.63052(16) 0.76026(12) 0.0181(4) Uani 1 1 d . .
H6A H 0.4117 0.5600 0.7392 0.022 Uiso 1 1 calc R U
H6B H 0.4492 0.6467 0.7963 0.022 Uiso 1 1 calc R U
C7 C 0.27234(16) 0.49266(15) 0.86119(12) 0.0189(4) Uani 1 1 d . .
H7A H 0.2111 0.4887 0.9064 0.023 Uiso 1 1 calc R U
H7B H 0.3450 0.4665 0.8894 0.023 Uiso 1 1 calc R U
C8 C 0.24709(16) 0.41565(16) 0.80099(12) 0.0172(4) Uani 1 1 d . .
C9 C 0.28321(16) 0.30106(16) 0.81440(13) 0.0212(4) Uani 1 1 d . .
H9 H 0.3295 0.2678 0.8613 0.025 Uiso 1 1 calc R U
C10 C 0.25038(17) 0.23551(16) 0.75774(13) 0.0224(4) Uani 1 1 d . .
H10 H 0.2742 0.1567 0.7653 0.027 Uiso 1 1 calc R U
C11 C 0.18262(17) 0.28647(16) 0.69041(13) 0.0208(4) Uani 1 1 d . .
H11 H 0.1580 0.2428 0.6518 0.025 Uiso 1 1 calc R U
C12 C 0.15107(15) 0.40219(15) 0.68000(11) 0.0165(3) Uani 1 1 d . .
H12 H 0.1057 0.4375 0.6331 0.020 Uiso 1 1 calc R U
C13 C 0.26060(16) 0.69811(15) 0.86767(11) 0.0174(4) Uani 1 1 d . .
H13A H 0.2976 0.7702 0.8404 0.021 Uiso 1 1 calc R U
H13B H 0.2952 0.6679 0.9239 0.021 Uiso 1 1 calc R U
C14 C 0.13494(16) 0.72277(15) 0.88141(11) 0.0158(3) Uani 1 1 d . .
C15 C 0.08860(17) 0.75779(15) 0.95256(12) 0.0189(4) Uani 1 1 d . .
H15 H 0.1341 0.7612 0.9996 0.023 Uiso 1 1 calc R U
C16 C -0.02775(17) 0.78842(16) 0.95402(12) 0.0203(4) Uani 1 1 d . .
H16 H -0.0623 0.8137 1.0023 0.024 Uiso 1 1 calc R U
C17 C -0.09213(16) 0.78187(16) 0.88539(12) 0.0185(4) Uani 1 1 d . .
H17 H -0.1709 0.8038 0.8860 0.022 Uiso 1 1 calc R U
C18 C -0.04150(15) 0.74262(15) 0.81402(11) 0.0151(3) Uani 1 1 d . .
C19 C -0.07653(15) 0.69556(14) 0.68024(11) 0.0147(3) Uani 1 1 d . .
C20 C -0.16929(16) 0.69481(15) 0.61529(12) 0.0165(4) Uani 1 1 d . .
C21 C -0.26642(17) 0.62270(17) 0.66132(13) 0.0236(4) Uani 1 1 d . .
H21A H -0.3274 0.6239 0.6213 0.035 Uiso 1 1 calc R U
H21B H -0.2961 0.6547 0.7103 0.035 Uiso 1 1 calc R U
H21C H -0.2380 0.5433 0.6819 0.035 Uiso 1 1 calc R U
C22 C -0.12194(18) 0.64373(19) 0.53997(13) 0.0253(4) Uani 1 1 d . .
H22A H -0.0605 0.6906 0.5098 0.038 Uiso 1 1 calc R U
H22B H -0.1827 0.6428 0.5002 0.038 Uiso 1 1 calc R U
H22C H -0.0922 0.5650 0.5615 0.038 Uiso 1 1 calc R U
C23 C -0.21363(18) 0.81901(16) 0.58180(13) 0.0228(4) Uani 1 1 d . .
H23A H -0.1510 0.8650 0.5527 0.034 Uiso 1 1 calc R U
H23B H -0.2444 0.8516 0.6302 0.034 Uiso 1 1 calc R U
H23C H -0.2738 0.8197 0.5412 0.034 Uiso 1 1 calc R U
N1 N 0.27109(13) 0.73636(13) 0.64778(10) 0.0155(3) Uani 1 1 d . .
N2 N 0.28041(13) 0.61286(13) 0.81207(10) 0.0157(3) Uani 1 1 d . .
N3 N 0.18284(13) 0.46555(13) 0.73430(10) 0.0157(3) Uani 1 1 d . .
N4 N 0.07115(13) 0.71492(12) 0.81380(9) 0.0148(3) Uani 1 1 d . .
N5 N -0.11103(13) 0.73498(13) 0.74886(10) 0.0178(3) Uani 1 1 d . .
O1 O 0.02213(12) 0.65700(12) 0.65962(8) 0.0218(3) Uani 1 1 d . .
B1 B -0.25377(17) 0.17616(17) 0.77441(12) 0.0131(4) Uani 1 1 d . .
C24 C -0.12913(15) 0.11315(14) 0.75620(11) 0.0134(3) Uani 1 1 d . .
C25 C -0.09084(16) 0.07867(15) 0.68119(11) 0.0153(3) Uani 1 1 d . .
C26 C 0.01457(16) 0.02422(15) 0.67126(12) 0.0174(4) Uani 1 1 d . .
C27 C 0.08861(16) 0.00219(15) 0.73769(12) 0.0175(4) Uani 1 1 d . .
C28 C 0.05437(16) 0.03220(15) 0.81457(12) 0.0162(3) Uani 1 1 d . .
C29 C -0.05266(15) 0.08311(15) 0.82225(11) 0.0143(3) Uani 1 1 d . .
C30 C -0.24383(15) 0.29076(15) 0.81674(11) 0.0140(3) Uani 1 1 d . .
C31 C -0.14657(15) 0.34836(15) 0.82506(11) 0.0148(3) Uani 1 1 d . .
C32 C -0.14600(16) 0.44356(15) 0.86306(11) 0.0168(4) Uani 1 1 d . .
C33 C -0.24646(17) 0.48786(15) 0.89247(11) 0.0175(4) Uani 1 1 d . .
C34 C -0.34671(16) 0.43690(16) 0.88298(11) 0.0175(4) Uani 1 1 d . .
C35 C -0.34283(15) 0.34223(15) 0.84546(11) 0.0154(3) Uani 1 1 d . .
C36 C -0.31793(15) 0.07050(15) 0.84101(11) 0.0141(3) Uani 1 1 d . .
C37 C -0.33124(15) 0.05607(15) 0.92993(12) 0.0148(3) Uani 1 1 d . .
C38 C -0.36965(15) -0.04229(16) 0.98427(12) 0.0178(4) Uani 1 1 d . .
C39 C -0.40012(16) -0.13311(16) 0.95025(12) 0.0193(4) Uani 1 1 d . .
C40 C -0.38949(16) -0.12378(16) 0.86259(13) 0.0191(4) Uani 1 1 d . .
C41 C -0.34837(16) -0.02537(16) 0.81120(11) 0.0168(3) Uani 1 1 d . .
C42 C -0.32215(16) 0.23015(15) 0.68536(11) 0.0159(3) Uani 1 1 d . .
C43 C -0.43413(16) 0.21441(17) 0.66844(12) 0.0193(4) Uani 1 1 d . .
C44 C -0.48747(17) 0.26919(19) 0.59391(13) 0.0242(4) Uani 1 1 d . .
C45 C -0.42871(19) 0.34630(18) 0.53258(12) 0.0242(4) Uani 1 1 d . .
C46 C -0.31802(18) 0.36673(16) 0.54594(12) 0.0212(4) Uani 1 1 d . .
C47 C -0.26780(16) 0.30966(15) 0.62071(12) 0.0172(4) Uani 1 1 d . .
F1 F -0.15613(10) 0.09733(9) 0.61151(7) 0.0200(2) Uani 1 1 d . .
F2 F 0.04548(10) -0.00561(10) 0.59619(7) 0.0259(3) Uani 1 1 d . .
F3 F 0.19278(10) -0.04620(10) 0.72820(8) 0.0242(2) Uani 1 1 d . .
F4 F 0.12568(9) 0.01341(9) 0.88010(7) 0.0210(2) Uani 1 1 d . .
F5 F -0.08166(9) 0.10555(9) 0.90051(6) 0.0176(2) Uani 1 1 d . .
F6 F -0.04330(9) 0.31391(9) 0.79732(7) 0.0200(2) Uani 1 1 d . .
F7 F -0.04694(10) 0.48967(9) 0.87246(8) 0.0229(2) Uani 1 1 d . .
F8 F -0.24850(11) 0.57859(9) 0.93022(7) 0.0246(2) Uani 1 1 d . .
F9 F -0.44598(10) 0.47952(10) 0.91143(8) 0.0249(2) Uani 1 1 d . .
F10 F -0.44442(9) 0.29730(10) 0.83839(7) 0.0204(2) Uani 1 1 d . .
F11 F -0.30591(9) 0.14012(9) 0.97054(7) 0.0185(2) Uani 1 1 d . .
F12 F -0.37831(10) -0.05013(10) 1.06996(7) 0.0225(2) Uani 1 1 d . .
F13 F -0.43861(11) -0.22951(10) 1.00109(8) 0.0272(3) Uani 1 1 d . .
F14 F -0.41721(11) -0.21333(10) 0.82901(8) 0.0286(3) Uani 1 1 d . .
F15 F -0.33577(10) -0.02496(9) 0.72624(7) 0.0213(2) Uani 1 1 d . .
F16 F -0.49996(10) 0.14340(11) 0.72567(7) 0.0254(3) Uani 1 1 d . .
F17 F -0.59526(11) 0.24644(13) 0.58082(8) 0.0365(3) Uani 1 1 d . .
F18 F -0.47915(12) 0.40008(12) 0.45966(8) 0.0332(3) Uani 1 1 d . .
F19 F -0.25966(12) 0.44026(10) 0.48561(7) 0.0298(3) Uani 1 1 d . .
F20 F -0.15848(10) 0.33307(9) 0.62965(7) 0.0214(2) Uani 1 1 d . .

loop_
_atom_site_aniso_label
_atom_site_aniso_U_11
_atom_site_aniso_U_22
_atom_site_aniso_U_33
_atom_site_aniso_U_23
_atom_site_aniso_U_13
_atom_site_aniso_U_12
Cu 0.01531(14) 0.01777(14) 0.01182(13) -0.00423(10) -0.00477(10) 0.00057(10)
C1 0.0224(9) 0.0192(8) 0.0127(8) -0.0041(7) -0.0021(7) 0.0032(7)
C2 0.0346(12) 0.0294(11) 0.0197(10) 0.0082(8) -0.0029(8) -0.0045(9)
C3 0.0360(13) 0.0448(14) 0.0308(12) 0.0141(10) -0.0049(10) -0.0183(11)
C4 0.0224(10) 0.0362(11) 0.0233(10) 0.0060(9) -0.0038(8) -0.0096(9)
C5 0.0191(9) 0.0166(8) 0.0145(8) -0.0018(7) -0.0018(7) 0.0000(7)
C6 0.0155(9) 0.0188(9) 0.0184(9) 0.0010(7) -0.0040(7) -0.0019(7)
C7 0.0223(9) 0.0173(9) 0.0152(9) 0.0025(7) -0.0051(7) -0.0046(7)
C8 0.0156(8) 0.0176(8) 0.0167(9) 0.0011(7) -0.0016(7) -0.0040(7)
C9 0.0190(9) 0.0172(9) 0.0241(10) 0.0037(7) -0.0022(7) -0.0016(7)
C10 0.0199(9) 0.0148(8) 0.0306(11) -0.0015(7) 0.0039(8) -0.0014(7)
C11 0.0225(10) 0.0183(9) 0.0223(9) -0.0057(7) 0.0026(7) -0.0045(7)
C12 0.0169(9) 0.0179(8) 0.0147(8) -0.0034(7) 0.0016(7) -0.0029(7)
C13 0.0213(9) 0.0188(8) 0.0131(8) -0.0040(7) -0.0061(7) -0.0033(7)
C14 0.0209(9) 0.0132(8) 0.0135(8) -0.0013(6) -0.0050(7) -0.0047(7)
C15 0.0269(10) 0.0179(8) 0.0134(8) -0.0043(7) -0.0050(7) -0.0070(7)
C16 0.0291(10) 0.0197(9) 0.0144(9) -0.0077(7) 0.0003(7) -0.0045(8)
C17 0.0200(9) 0.0187(9) 0.0185(9) -0.0072(7) -0.0017(7) -0.0011(7)
C18 0.0178(9) 0.0134(8) 0.0142(8) -0.0023(6) -0.0029(7) -0.0022(6)
C19 0.0168(9) 0.0129(8) 0.0146(8) -0.0019(6) -0.0046(7) -0.0018(6)
C20 0.0181(9) 0.0176(8) 0.0152(8) -0.0053(7) -0.0063(7) -0.0003(7)
C21 0.0226(10) 0.0257(10) 0.0231(10) -0.0030(8) -0.0094(8) -0.0065(8)
C22 0.0260(10) 0.0341(11) 0.0198(10) -0.0139(8) -0.0098(8) 0.0037(8)
C23 0.0290(10) 0.0178(9) 0.0215(9) -0.0027(7) -0.0109(8) 0.0016(8)
N1 0.0180(8) 0.0154(7) 0.0135(7) -0.0041(6) -0.0013(6) 0.0006(6)
N2 0.0173(8) 0.0150(7) 0.0141(7) -0.0003(6) -0.0038(6) -0.0033(6)
N3 0.0152(7) 0.0173(7) 0.0140(7) -0.0013(6) -0.0005(6) -0.0031(6)
N4 0.0186(8) 0.0137(7) 0.0122(7) -0.0016(5) -0.0043(6) -0.0037(6)
N5 0.0181(8) 0.0212(8) 0.0161(7) -0.0080(6) -0.0054(6) 0.0005(6)
O1 0.0190(7) 0.0326(7) 0.0165(6) -0.0121(5) -0.0056(5) 0.0054(6)
B1 0.0137(9) 0.0146(9) 0.0114(9) -0.0029(7) -0.0002(7) -0.0025(7)
C24 0.0156(8) 0.0121(7) 0.0125(8) -0.0023(6) 0.0003(6) -0.0030(6)
C25 0.0170(9) 0.0145(8) 0.0147(8) -0.0030(6) -0.0022(7) -0.0017(6)
C26 0.0215(9) 0.0163(8) 0.0155(9) -0.0066(7) 0.0040(7) -0.0011(7)
C27 0.0153(9) 0.0137(8) 0.0230(9) -0.0042(7) 0.0025(7) 0.0013(7)
C28 0.0178(9) 0.0138(8) 0.0167(9) -0.0011(6) -0.0038(7) -0.0029(7)
C29 0.0174(9) 0.0135(8) 0.0131(8) -0.0049(6) 0.0004(6) -0.0031(6)
C30 0.0166(9) 0.0149(8) 0.0102(8) -0.0018(6) -0.0013(6) -0.0011(6)
C31 0.0154(8) 0.0152(8) 0.0128(8) -0.0010(6) -0.0003(6) 0.0000(6)
C32 0.0207(9) 0.0147(8) 0.0146(8) -0.0013(7) -0.0027(7) -0.0042(7)
C33 0.0284(10) 0.0124(8) 0.0121(8) -0.0034(6) -0.0011(7) -0.0002(7)
C34 0.0206(9) 0.0179(8) 0.0129(8) -0.0024(7) 0.0012(7) 0.0044(7)
C35 0.0146(8) 0.0179(8) 0.0134(8) -0.0024(6) -0.0018(6) -0.0018(7)
C36 0.0118(8) 0.0166(8) 0.0139(8) -0.0030(6) -0.0011(6) -0.0006(6)
C37 0.0134(8) 0.0165(8) 0.0155(8) -0.0054(7) -0.0022(6) -0.0012(6)
C38 0.0165(9) 0.0232(9) 0.0125(8) -0.0009(7) -0.0007(7) -0.0007(7)
C39 0.0186(9) 0.0173(9) 0.0201(9) 0.0014(7) -0.0004(7) -0.0035(7)
C40 0.0186(9) 0.0172(8) 0.0236(10) -0.0073(7) -0.0033(7) -0.0042(7)
C41 0.0170(9) 0.0218(9) 0.0128(8) -0.0056(7) -0.0011(6) -0.0027(7)
C42 0.0188(9) 0.0176(8) 0.0119(8) -0.0052(7) -0.0018(7) 0.0022(7)
C43 0.0189(9) 0.0255(9) 0.0140(9) -0.0055(7) 0.0006(7) -0.0003(7)
C44 0.0184(9) 0.0364(11) 0.0199(10) -0.0107(8) -0.0063(7) 0.0040(8)
C45 0.0330(11) 0.0274(10) 0.0120(9) -0.0046(7) -0.0093(8) 0.0103(8)
C46 0.0350(11) 0.0163(8) 0.0125(9) -0.0034(7) -0.0008(8) -0.0010(8)
C47 0.0205(9) 0.0170(8) 0.0154(9) -0.0062(7) -0.0030(7) -0.0001(7)
F1 0.0247(6) 0.0245(5) 0.0120(5) -0.0066(4) -0.0040(4) 0.0025(4)
F2 0.0298(6) 0.0309(6) 0.0192(6) -0.0129(5) 0.0039(5) 0.0046(5)
F3 0.0184(6) 0.0239(6) 0.0304(6) -0.0082(5) 0.0014(5) 0.0053(4)
F4 0.0187(5) 0.0224(5) 0.0219(6) -0.0032(4) -0.0085(4) 0.0011(4)
F5 0.0203(5) 0.0226(5) 0.0113(5) -0.0068(4) -0.0024(4) 0.0003(4)
F6 0.0145(5) 0.0199(5) 0.0269(6) -0.0079(4) 0.0031(4) -0.0025(4)
F7 0.0229(6) 0.0183(5) 0.0295(6) -0.0071(4) -0.0035(5) -0.0073(4)
F8 0.0367(7) 0.0177(5) 0.0220(6) -0.0101(4) 0.0007(5) -0.0010(5)
F9 0.0229(6) 0.0262(6) 0.0259(6) -0.0094(5) 0.0044(5) 0.0064(5)
F10 0.0137(5) 0.0261(6) 0.0224(6) -0.0076(4) 0.0004(4) -0.0022(4)
F11 0.0245(6) 0.0203(5) 0.0124(5) -0.0060(4) -0.0023(4) -0.0045(4)
F12 0.0274(6) 0.0263(6) 0.0118(5) 0.0009(4) -0.0002(4) -0.0022(5)
F13 0.0328(7) 0.0210(6) 0.0246(6) 0.0037(5) 0.0013(5) -0.0099(5)
F14 0.0395(7) 0.0209(6) 0.0286(6) -0.0093(5) -0.0023(5) -0.0134(5)
F15 0.0289(6) 0.0241(5) 0.0132(5) -0.0078(4) 0.0004(4) -0.0069(5)
F16 0.0159(5) 0.0396(7) 0.0200(6) -0.0037(5) -0.0011(4) -0.0042(5)
F17 0.0179(6) 0.0657(9) 0.0267(7) -0.0106(6) -0.0096(5) 0.0022(6)
F18 0.0426(8) 0.0390(7) 0.0173(6) -0.0043(5) -0.0153(5) 0.0114(6)
F19 0.0486(8) 0.0233(6) 0.0154(6) 0.0029(4) -0.0045(5) -0.0075(5)
F20 0.0230(6) 0.0217(5) 0.0191(5) -0.0015(4) -0.0021(4) -0.0069(4)

loop_
_atom_type_symbol
_atom_type_description
_atom_type_scat_dispersion_real
_atom_type_scat_dispersion_imag
_atom_type_scat_source
C C 0.0181 0.0091 'International Tables Vol C Tables 4.2.6.8 and 6.1.1.4'
H H 0.0000 0.0000 'International Tables Vol C Tables 4.2.6.8 and 6.1.1.4'
N N 0.0311 0.0180 'International Tables Vol C Tables 4.2.6.8 and 6.1.1.4'
O O 0.0492 0.0322 'International Tables Vol C Tables 4.2.6.8 and 6.1.1.4'
F F 0.0727 0.0534 'International Tables Vol C Tables 4.2.6.8 and 6.1.1.4'
Cu Cu -1.9646 0.5888 'International Tables Vol C Tables 4.2.6.8 and 6.1.1.4'
B B 0.0090 0.0039 'International Tables Vol C Tables 4.2.6.8 and 6.1.1.4'

loop_
_geom_angle_atom_site_label_1
_geom_angle_atom_site_label_2
_geom_angle_atom_site_label_3
_geom_angle
O1 Cu N4 93.03(6)
O1 Cu N2 176.78(6)
N4 Cu N2 84.56(6)
O1 Cu N3 98.10(6)
N4 Cu N3 130.45(6)
N2 Cu N3 81.91(6)
O1 Cu N1 101.65(6)
N4 Cu N1 114.48(6)
N2 Cu N1 81.33(6)
N3 Cu N1 110.18(6)
N1 C1 C2 122.39(18)
N1 C1 H1 118.8
C2 C1 H1 118.8
C1 C2 C3 118.21(19)
C1 C2 H2 120.9
C3 C2 H2 120.9
C4 C3 C2 119.9(2)
C4 C3 H3 120.1
C2 C3 H3 120.1
C5 C4 C3 118.2(2)
C5 C4 H4 120.9
C3 C4 H4 120.9
N1 C5 C4 122.32(17)
N1 C5 C6 114.91(16)
C4 C5 C6 122.76(17)
N2 C6 C5 109.47(15)
N2 C6 H6A 109.8
C5 C6 H6A 109.8
N2 C6 H6B 109.8
C5 C6 H6B 109.8
H6A C6 H6B 108.2
N2 C7 C8 109.59(14)
N2 C7 H7A 109.8
C8 C7 H7A 109.8
N2 C7 H7B 109.8
C8 C7 H7B 109.8
H7A C7 H7B 108.2
N3 C8 C9 122.01(17)
N3 C8 C7 115.01(16)
C9 C8 C7 122.94(17)
C8 C9 C10 118.64(18)
C8 C9 H9 120.7
C10 C9 H9 120.7
C11 C10 C9 119.16(18)
C11 C10 H10 120.4
C9 C10 H10 120.4
C10 C11 C12 119.15(18)
C10 C11 H11 120.4
C12 C11 H11 120.4
N3 C12 C11 121.79(17)
N3 C12 H12 119.1
C11 C12 H12 119.1
N2 C13 C14 110.70(14)
N2 C13 H13A 109.5
C14 C13 H13A 109.5
N2 C13 H13B 109.5
C14 C13 H13B 109.5
H13A C13 H13B 108.1
N4 C14 C15 122.16(18)
N4 C14 C13 114.13(16)
C15 C14 C13 123.56(16)
C14 C15 C16 118.04(17)
C14 C15 H15 121.0
C16 C15 H15 121.0
C17 C16 C15 119.93(17)
C17 C16 H16 120.0
C15 C16 H16 120.0
C16 C17 C18 120.24(18)
C16 C17 H17 119.9
C18 C17 H17 119.9
N4 C18 N5 124.03(16)
N4 C18 C17 118.62(16)
N5 C18 C17 117.34(17)
O1 C19 N5 129.82(16)
O1 C19 C20 115.13(15)
N5 C19 C20 115.05(16)
C22 C20 C21 109.36(16)
C22 C20 C23 109.52(16)
C21 C20 C23 109.75(16)
C22 C20 C19 110.99(15)
C21 C20 C19 108.62(15)
C23 C20 C19 108.59(14)
C20 C21 H21A 109.5
C20 C21 H21B 109.5
H21A C21 H21B 109.5
C20 C21 H21C 109.5
H21A C21 H21C 109.5
H21B C21 H21C 109.5
C20 C22 H22A 109.5
C20 C22 H22B 109.5
H22A C22 H22B 109.5
C20 C22 H22C 109.5
H22A C22 H22C 109.5
H22B C22 H22C 109.5
C20 C23 H23A 109.5
C20 C23 H23B 109.5
H23A C23 H23B 109.5
C20 C23 H23C 109.5
H23A C23 H23C 109.5
H23B C23 H23C 109.5
C1 N1 C5 119.00(16)
C1 N1 Cu 127.20(13)
C5 N1 Cu 111.70(12)
C6 N2 C13 111.96(14)
C6 N2 C7 112.11(14)
C13 N2 C7 112.40(14)
C6 N2 Cu 108.32(11)
C13 N2 Cu 106.68(11)
C7 N2 Cu 104.88(11)
C12 N3 C8 119.24(16)
C12 N3 Cu 128.25(13)
C8 N3 Cu 112.50(12)
C18 N4 C14 120.98(16)
C18 N4 Cu 123.45(12)
C14 N4 Cu 114.72(13)
C19 N5 C18 123.94(16)
C19 O1 Cu 124.68(12)
C24 B1 C36 101.46(13)
C24 B1 C42 113.08(14)
C36 B1 C42 114.73(14)
C24 B1 C30 113.51(14)
C36 B1 C30 112.42(14)
C42 B1 C30 102.13(14)
C25 C24 C29 113.13(16)
C25 C24 B1 127.21(16)
C29 C24 B1 119.56(15)
F1 C25 C26 115.12(15)
F1 C25 C24 121.02(16)
C26 C25 C24 123.87(17)
F2 C26 C27 119.78(17)
F2 C26 C25 120.13(17)
C27 C26 C25 120.09(16)
F3 C27 C26 121.00(16)
F3 C27 C28 120.27(17)
C26 C27 C28 118.72(17)
F4 C28 C29 120.91(16)
F4 C28 C27 119.99(17)
C29 C28 C27 119.09(17)
F5 C29 C28 115.55(15)
F5 C29 C24 119.50(16)
C28 C29 C24 124.95(16)
C31 C30 C35 113.01(16)
C31 C30 B1 128.04(16)
C35 C30 B1 118.89(15)
F6 C31 C30 121.48(15)
F6 C31 C32 114.41(16)
C30 C31 C32 124.10(17)
F7 C32 C33 120.38(16)
F7 C32 C31 119.83(17)
C33 C32 C31 119.77(17)
F8 C33 C32 121.15(17)
F8 C33 C34 120.07(17)
C32 C33 C34 118.78(16)
F9 C34 C35 121.23(17)
F9 C34 C33 119.45(16)
C35 C34 C33 119.31(17)
F10 C35 C34 115.80(16)
F10 C35 C30 119.28(15)
C34 C35 C30 124.91(17)
C37 C36 C41 112.79(16)
C37 C36 B1 126.78(15)
C41 C36 B1 119.68(15)
F11 C37 C38 114.24(15)
F11 C37 C36 121.23(16)
C38 C37 C36 124.52(16)
F12 C38 C39 119.56(17)
F12 C38 C37 120.84(16)
C39 C38 C37 119.60(17)
F13 C39 C40 120.22(17)
F13 C39 C38 121.16(17)
C40 C39 C38 118.62(17)
F14 C40 C41 121.30(17)
F14 C40 C39 118.90(17)
C41 C40 C39 119.78(17)
F15 C41 C40 116.14(16)
F15 C41 C36 119.19(16)
C40 C41 C36 124.66(17)
C43 C42 C47 113.44(17)
C43 C42 B1 127.69(16)
C47 C42 B1 118.60(16)
F16 C43 C42 121.01(17)
F16 C43 C44 114.97(17)
C42 C43 C44 124.02(18)
F17 C44 C45 119.96(18)
F17 C44 C43 120.53(19)
C45 C44 C43 119.51(19)
F18 C45 C46 120.40(19)
F18 C45 C44 120.28(19)
C46 C45 C44 119.32(18)
F19 C46 C45 119.55(17)
F19 C46 C47 121.11(18)
C45 C46 C47 119.33(18)
F20 C47 C46 116.38(17)
F20 C47 C42 119.24(16)
C46 C47 C42 124.37(18)

loop_
_geom_bond_atom_site_label_1
_geom_bond_atom_site_label_2
_geom_bond_distance
Cu O1 1.8801(13)
Cu N4 1.9509(15)
Cu N2 2.0466(15)
Cu N3 2.0469(15)
Cu N1 2.1278(16)
C1 N1 1.338(2)
C1 C2 1.380(3)
C1 H1 0.9500
C2 C3 1.388(3)
C2 H2 0.9500
C3 C4 1.386(3)
C3 H3 0.9500
C4 C5 1.381(3)
C4 H4 0.9500
C5 N1 1.343(2)
C5 C6 1.512(2)
C6 N2 1.481(2)
C6 H6A 0.9900
C6 H6B 0.9900
C7 N2 1.485(2)
C7 C8 1.509(3)
C7 H7A 0.9900
C7 H7B 0.9900
C8 N3 1.347(2)
C8 C9 1.384(3)
C9 C10 1.391(3)
C9 H9 0.9500
C10 C11 1.382(3)
C10 H10 0.9500
C11 C12 1.386(3)
C11 H11 0.9500
C12 N3 1.339(2)
C12 H12 0.9500
C13 N2 1.485(2)
C13 C14 1.507(3)
C13 H13A 0.9900
C13 H13B 0.9900
C14 N4 1.363(2)
C14 C15 1.368(3)
C15 C16 1.399(3)
C15 H15 0.9500
C16 C17 1.377(3)
C16 H16 0.9500
C17 C18 1.413(3)
C17 H17 0.9500
C18 N4 1.349(2)
C18 N5 1.372(2)
C19 O1 1.280(2)
C19 N5 1.317(2)
C19 C20 1.541(2)
C20 C22 1.526(3)
C20 C21 1.529(3)
C20 C23 1.536(2)
C21 H21A 0.9800
C21 H21B 0.9800
C21 H21C 0.9800
C22 H22A 0.9800
C22 H22B 0.9800
C22 H22C 0.9800
C23 H23A 0.9800
C23 H23B 0.9800
C23 H23C 0.9800
B1 C24 1.654(3)
B1 C36 1.655(2)
B1 C42 1.656(3)
B1 C30 1.657(2)
C24 C25 1.391(2)
C24 C29 1.393(2)
C25 F1 1.353(2)
C25 C26 1.388(3)
C26 F2 1.346(2)
C26 C27 1.376(3)
C27 F3 1.343(2)
C27 C28 1.383(3)
C28 F4 1.345(2)
C28 C29 1.381(3)
C29 F5 1.353(2)
C30 C31 1.391(2)
C30 C35 1.391(3)
C31 F6 1.347(2)
C31 C32 1.394(2)
C32 F7 1.343(2)
C32 C33 1.372(3)
C33 F8 1.342(2)
C33 C34 1.384(3)
C34 F9 1.346(2)
C34 C35 1.381(3)
C35 F10 1.354(2)
C36 C37 1.392(2)
C36 C41 1.395(2)
C37 F11 1.354(2)
C37 C38 1.384(3)
C38 F12 1.347(2)
C38 C39 1.378(3)
C39 F13 1.344(2)
C39 C40 1.377(3)
C40 F14 1.351(2)
C40 C41 1.376(3)
C41 F15 1.353(2)
C42 C43 1.388(3)
C42 C47 1.398(3)
C43 F16 1.350(2)
C43 C44 1.389(3)
C44 F17 1.346(2)
C44 C45 1.378(3)
C45 F18 1.350(2)
C45 C46 1.372(3)
C46 F19 1.344(2)
C46 C47 1.383(3)
C47 F20 1.351(2)

loop_
_geom_torsion_atom_site_label_1
_geom_torsion_atom_site_label_2
_geom_torsion_atom_site_label_3
_geom_torsion_atom_site_label_4
_geom_torsion
N1 C1 C2 C3 -0.7(3)
C1 C2 C3 C4 2.7(4)
C2 C3 C4 C5 -2.3(4)
C3 C4 C5 N1 0.1(3)
C3 C4 C5 C6 179.1(2)
N1 C5 C6 N2 -39.0(2)
C4 C5 C6 N2 141.93(19)
N2 C7 C8 N3 -32.3(2)
N2 C7 C8 C9 149.97(18)
N3 C8 C9 C10 -1.0(3)
C7 C8 C9 C10 176.54(18)
C8 C9 C10 C11 -0.3(3)
C9 C10 C11 C12 1.3(3)
C10 C11 C12 N3 -1.2(3)
N2 C13 C14 N4 -31.5(2)
N2 C13 C14 C15 152.78(17)
N4 C14 C15 C16 -1.3(3)
C13 C14 C15 C16 174.02(17)
C14 C15 C16 C17 0.5(3)
C15 C16 C17 C18 1.0(3)
C16 C17 C18 N4 -1.7(3)
C16 C17 C18 N5 178.16(17)
O1 C19 C20 C22 1.6(2)
N5 C19 C20 C22 -177.93(16)
O1 C19 C20 C21 121.83(18)
N5 C19 C20 C21 -57.7(2)
O1 C19 C20 C23 -118.86(18)
N5 C19 C20 C23 61.6(2)
C2 C1 N1 C5 -1.5(3)
C2 C1 N1 Cu 160.56(16)
C4 C5 N1 C1 1.8(3)
C6 C5 N1 C1 -177.26(16)
C4 C5 N1 Cu -162.85(17)
C6 C5 N1 Cu 18.05(19)
C5 C6 N2 C13 -77.81(18)
C5 C6 N2 C7 154.79(15)
C5 C6 N2 Cu 39.54(16)
C14 C13 N2 C6 149.53(15)
C14 C13 N2 C7 -83.23(18)
C14 C13 N2 Cu 31.20(16)
C8 C7 N2 C6 -74.89(19)
C8 C7 N2 C13 157.95(15)
C8 C7 N2 Cu 42.44(17)
C11 C12 N3 C8 -0.1(3)
C11 C12 N3 Cu 178.73(13)
C9 C8 N3 C12 1.2(3)
C7 C8 N3 C12 -176.53(16)
C9 C8 N3 Cu -177.81(14)
C7 C8 N3 Cu 4.5(2)
N5 C18 N4 C14 -178.91(16)
C17 C18 N4 C14 1.0(2)
N5 C18 N4 Cu -10.0(2)
C17 C18 N4 Cu 169.88(13)
C15 C14 N4 C18 0.6(3)
C13 C14 N4 C18 -175.20(15)
C15 C14 N4 Cu -169.25(14)
C13 C14 N4 Cu 15.00(19)
O1 C19 N5 C18 0.6(3)
C20 C19 N5 C18 -179.99(16)
N4 C18 N5 C19 2.7(3)
C17 C18 N5 C19 -177.18(17)
N5 C19 O1 Cu 4.3(3)
C20 C19 O1 Cu -175.11(12)
N4 Cu O1 C19 -8.37(15)
N3 Cu O1 C19 123.22(15)
N1 Cu O1 C19 -124.12(15)
C36 B1 C24 C25 107.33(19)
C42 B1 C24 C25 -16.1(2)
C30 B1 C24 C25 -131.83(18)
C36 B1 C24 C29 -68.68(18)
C42 B1 C24 C29 167.92(15)
C30 B1 C24 C29 52.2(2)
C29 C24 C25 F1 177.70(15)
B1 C24 C25 F1 1.5(3)
C29 C24 C25 C26 -2.6(3)
B1 C24 C25 C26 -178.79(16)
F1 C25 C26 F2 0.2(2)
C24 C25 C26 F2 -179.50(16)
F1 C25 C26 C27 179.20(16)
C24 C25 C26 C27 -0.5(3)
F2 C26 C27 F3 1.7(3)
C25 C26 C27 F3 -177.28(16)
F2 C26 C27 C28 -179.14(16)
C25 C26 C27 C28 1.9(3)
F3 C27 C28 F4 0.3(3)
C26 C27 C28 F4 -178.90(16)
F3 C27 C28 C29 179.21(15)
C26 C27 C28 C29 0.0(3)
F4 C28 C29 F5 -3.7(2)
C27 C28 C29 F5 177.36(15)
F4 C28 C29 C24 175.33(16)
C27 C28 C29 C24 -3.6(3)
C25 C24 C29 F5 -176.30(14)
B1 C24 C29 F5 0.2(2)
C25 C24 C29 C28 4.7(3)
B1 C24 C29 C28 -178.78(16)
C24 B1 C30 C31 11.2(2)
C36 B1 C30 C31 125.70(18)
C42 B1 C30 C31 -110.82(19)
C24 B1 C30 C35 -171.62(15)
C36 B1 C30 C35 -57.2(2)
C42 B1 C30 C35 66.31(19)
C35 C30 C31 F6 -177.20(15)
B1 C30 C31 F6 0.1(3)
C35 C30 C31 C32 3.8(3)
B1 C30 C31 C32 -178.90(17)
F6 C31 C32 F7 -2.7(2)
C30 C31 C32 F7 176.34(16)
F6 C31 C32 C33 178.86(15)
C30 C31 C32 C33 -2.1(3)
F7 C32 C33 F8 0.8(3)
C31 C32 C33 F8 179.22(16)
F7 C32 C33 C34 -178.91(16)
C31 C32 C33 C34 -0.5(3)
F8 C33 C34 F9 0.4(3)
C32 C33 C34 F9 -179.91(16)
F8 C33 C34 C35 -178.77(16)
C32 C33 C34 C35 0.9(3)
F9 C34 C35 F10 0.9(3)
C33 C34 C35 F10 -179.94(15)
F9 C34 C35 C30 -178.00(16)
C33 C34 C35 C30 1.1(3)
C31 C30 C35 F10 177.76(15)
B1 C30 C35 F10 0.2(2)
C31 C30 C35 C34 -3.4(3)
B1 C30 C35 C34 179.09(16)
C24 B1 C36 C37 101.41(19)
C42 B1 C36 C37 -136.33(18)
C30 B1 C36 C37 -20.2(2)
C24 B1 C36 C41 -67.88(19)
C42 B1 C36 C41 54.4(2)
C30 B1 C36 C41 170.51(16)
C41 C36 C37 F11 180.00(15)
B1 C36 C37 F11 10.1(3)
C41 C36 C37 C38 0.4(3)
B1 C36 C37 C38 -169.50(17)
F11 C37 C38 F12 -0.8(2)
C36 C37 C38 F12 178.86(16)
F11 C37 C38 C39 178.83(16)
C36 C37 C38 C39 -1.6(3)
F12 C38 C39 F13 0.1(3)
C37 C38 C39 F13 -179.46(17)
F12 C38 C39 C40 -179.33(17)
C37 C38 C39 C40 1.1(3)
F13 C39 C40 F14 -0.7(3)
C38 C39 C40 F14 178.78(17)
F13 C39 C40 C41 -179.03(17)
C38 C39 C40 C41 0.4(3)
F14 C40 C41 F15 -1.1(3)
C39 C40 C41 F15 177.18(17)
F14 C40 C41 C36 -179.99(17)
C39 C40 C41 C36 -1.7(3)
C37 C36 C41 F15 -177.62(15)
B1 C36 C41 F15 -6.9(3)
C37 C36 C41 C40 1.2(3)
B1 C36 C41 C40 171.93(17)
C24 B1 C42 C43 129.96(19)
C36 B1 C42 C43 14.2(3)
C30 B1 C42 C43 -107.7(2)
C24 B1 C42 C47 -56.5(2)
C36 B1 C42 C47 -172.19(15)
C30 B1 C42 C47 65.90(19)
C47 C42 C43 F16 -177.78(16)
B1 C42 C43 F16 -3.9(3)
C47 C42 C43 C44 1.6(3)
B1 C42 C43 C44 175.50(18)
F16 C43 C44 F17 -2.9(3)
C42 C43 C44 F17 177.69(18)
F16 C43 C44 C45 177.95(17)
C42 C43 C44 C45 -1.5(3)
F17 C44 C45 F18 0.6(3)
C43 C44 C45 F18 179.83(17)
F17 C44 C45 C46 -178.56(18)
C43 C44 C45 C46 0.6(3)
F18 C45 C46 F19 -0.4(3)
C44 C45 C46 F19 178.78(17)
F18 C45 C46 C47 -179.29(17)
C44 C45 C46 C47 -0.1(3)
F19 C46 C47 F20 0.7(3)
C45 C46 C47 F20 179.59(16)
F19 C46 C47 C42 -178.50(16)
C45 C46 C47 C42 0.4(3)
C43 C42 C47 F20 179.72(15)
B1 C42 C47 F20 5.2(2)
C43 C42 C47 C46 -1.1(3)
B1 C42 C47 C46 -175.53(16)
